data_4123130
loop_
_publ_author_name
'Yoshii, Ryousuke'
'Hirose, Amane'
'Tanaka, Kazuo'
'Chujo, Yoshiki'

_publ_section_title
;
 Functionalization of Boron Diiminates with Unique Optical Properties:
 Multicolor Tuning of Crystallization-Induced Emission and Introduction
 into the Main Chain of Conjugated Polymers.
;
_journal_name_full 'Journal of the American Chemical Society'
_journal_page_first 141218122017004
_journal_paper_doi 10.1021/ja510985v
_journal_year 2014
_chemical_formula_sum 'C27 H21 B F2 N2'
_chemical_formula_weight 422.27
_chemical_name_systematic
; 
 ? 
;
_space_group_IT_number 14
_symmetry_cell_setting monoclinic
_symmetry_space_group_name_Hall '-P 2yn'
_symmetry_space_group_name_H-M 'P 1 21/n 1'
_atom_sites_solution_hydrogens geom
_atom_sites_solution_primary direct
_atom_sites_solution_secondary difmap
_audit_creation_method SHELXL-97
_cell_angle_alpha 90.00
_cell_angle_beta 97.188(7)
_cell_angle_gamma 90.00
_cell_formula_units_Z 4
_cell_length_a 12.223(4)
_cell_length_b 11.721(4)
_cell_length_c 15.042(4)
_cell_measurement_temperature 93(2)
_cell_volume 2138.1(12)
_computing_cell_refinement PROCESS-AUTO
_computing_data_collection PROCESS-AUTO
_computing_data_reduction 'Yadokari-XG (Wakita, 2000)'
_computing_molecular_graphics 'Yadokari-XG (Wakita, 2000)'
_computing_publication_material 'Yadokari-XG (Wakita, 2000)'
_computing_structure_refinement 'SHELXL-97 (Sheldrick, 1997)'
_computing_structure_solution 'SHELXS-97 (Sheldrick, 1990)'
_diffrn_ambient_temperature 93(2)
_diffrn_measured_fraction_theta_full 0.997
_diffrn_measured_fraction_theta_max 0.997
_diffrn_radiation_monochromator graphite
_diffrn_radiation_source 'fine-focus sealed tube'
_diffrn_radiation_type MoK\a
_diffrn_radiation_wavelength 0.71075
_diffrn_reflns_av_R_equivalents 0.0945
_diffrn_reflns_av_sigmaI/netI 0.0925
_diffrn_reflns_limit_h_max 15
_diffrn_reflns_limit_h_min -15
_diffrn_reflns_limit_k_max 15
_diffrn_reflns_limit_k_min -15
_diffrn_reflns_limit_l_max 19
_diffrn_reflns_limit_l_min -19
_diffrn_reflns_number 19860
_diffrn_reflns_theta_full 27.48
_diffrn_reflns_theta_max 27.48
_diffrn_reflns_theta_min 3.24
_exptl_absorpt_coefficient_mu 0.088
_exptl_absorpt_correction_T_max 0.9912
_exptl_absorpt_correction_T_min 0.9825
_exptl_absorpt_correction_type multi-scan
_exptl_absorpt_process_details
;
    Higashi, T. (1995). Program for Absorption Correction.
    Rigaku Corporation, Tokyo, Japan.
;
_exptl_crystal_density_diffrn 1.312
_exptl_crystal_density_method 'not measured'
_exptl_crystal_F_000 880
_exptl_crystal_size_max 0.20
_exptl_crystal_size_mid 0.10
_exptl_crystal_size_min 0.10
_refine_diff_density_max 0.762
_refine_diff_density_min -0.212
_refine_diff_density_rms 0.067
_refine_ls_extinction_method none
_refine_ls_goodness_of_fit_ref 1.026
_refine_ls_hydrogen_treatment mixed
_refine_ls_matrix_type full
_refine_ls_number_parameters 289
_refine_ls_number_reflns 4893
_refine_ls_number_restraints 0
_refine_ls_restrained_S_all 1.026
_refine_ls_R_factor_all 0.1898
_refine_ls_R_factor_gt 0.0975
_refine_ls_shift/su_max 0.000
_refine_ls_shift/su_mean 0.000
_refine_ls_structure_factor_coef Fsqd
_refine_ls_weighting_details 'calc w=1/[\s^2^(Fo^2^)+(0.1365P)^2^+0.5519P] where P=(Fo^2^+2Fc^2^)/3'
_refine_ls_weighting_scheme calc
_refine_ls_wR_factor_gt 0.2343
_refine_ls_wR_factor_ref 0.2876
_reflns_number_gt 2318
_reflns_number_total 4893
_reflns_threshold_expression >2sigma(I)
_cod_data_source_file M-H(Ph).cif
_cod_data_source_block 1
_cod_original_cell_volume 2138.1(11)
_cod_original_sg_symbol_H-M P21/n
_cod_database_code 4123130

loop_
_symmetry_equiv_pos_as_xyz
'x, y, z'
'-x+1/2, y+1/2, -z+1/2'
'-x, -y, -z'
'x-1/2, -y-1/2, z-1/2'

loop_
_atom_site_label
_atom_site_type_symbol
_atom_site_fract_x
_atom_site_fract_y
_atom_site_fract_z
_atom_site_U_iso_or_equiv
_atom_site_adp_type
_atom_site_occupancy
_atom_site_symmetry_multiplicity
_atom_site_calc_flag
_atom_site_refinement_flags
C1 C 0.6889(3) 0.9565(3) -0.0666(2) 0.0541(10) Uani 1 1 d .
H1 H 0.6413 0.9279 -0.1163 0.065 Uiso 1 1 calc R
C2 C 0.6771(3) 1.0699(3) -0.0419(2) 0.0442(8) Uani 1 1 d .
C3 C 0.5917(3) 1.1386(3) -0.0953(2) 0.0455(9) Uani 1 1 d .
C4 C 0.6117(3) 1.2450(3) -0.1303(3) 0.0539(10) Uani 1 1 d .
H2 H 0.6817 1.2798 -0.1153 0.065 Uiso 1 1 calc R
C5 C 0.5323(4) 1.3006(4) -0.1859(3) 0.0656(12) Uani 1 1 d .
H3 H 0.5482 1.3726 -0.2103 0.079 Uiso 1 1 calc R
C6 C 0.4294(4) 1.2531(4) -0.2071(3) 0.0682(12) Uani 1 1 d .
H4 H 0.3740 1.2926 -0.2450 0.082 Uiso 1 1 calc R
C7 C 0.4072(4) 1.1477(4) -0.1728(3) 0.0641(11) Uani 1 1 d .
H5 H 0.3365 1.1141 -0.1874 0.077 Uiso 1 1 calc R
C8 C 0.4874(3) 1.0915(3) -0.1175(2) 0.0558(10) Uani 1 1 d .
H6 H 0.4714 1.0190 -0.0940 0.067 Uiso 1 1 calc R
C9 C 0.7669(3) 0.8829(3) -0.0222(2) 0.0440(8) Uani 1 1 d .
C10 C 0.7720(3) 0.7645(3) -0.0576(2) 0.0472(9) Uani 1 1 d .
C11 C 0.8619(4) 0.7277(3) -0.0947(3) 0.0618(11) Uani 1 1 d .
H7 H 0.9245 0.7759 -0.0936 0.074 Uiso 1 1 calc R
C12 C 0.8632(4) 0.6213(4) -0.1336(3) 0.0719(13) Uani 1 1 d .
H8 H 0.9258 0.5964 -0.1598 0.086 Uiso 1 1 calc R
C13 C 0.7723(4) 0.5515(4) -0.1341(3) 0.0695(13) Uani 1 1 d .
H9 H 0.7723 0.4779 -0.1606 0.083 Uiso 1 1 calc R
C14 C 0.6829(4) 0.5876(3) -0.0966(3) 0.0695(12) Uani 1 1 d .
H10 H 0.6212 0.5384 -0.0961 0.083 Uiso 1 1 calc R
C15 C 0.6806(3) 0.6945(3) -0.0595(3) 0.0578(10) Uani 1 1 d .
H11 H 0.6168 0.7201 -0.0353 0.069 Uiso 1 1 calc R
C16 C 0.7309(3) 1.2280(3) 0.0595(2) 0.0445(9) Uani 1 1 d .
C17 C 0.8088(3) 1.3088(3) 0.0469(3) 0.0549(10) Uani 1 1 d .
H12 H 0.8700 1.2903 0.0164 0.066 Uiso 1 1 calc R
C18 C 0.7963(4) 1.4173(3) 0.0796(3) 0.0637(11) Uani 1 1 d .
H13 H 0.8485 1.4748 0.0705 0.076 Uiso 1 1 calc R
C19 C 0.7093(4) 1.4428(3) 0.1251(3) 0.0691(13) Uani 1 1 d .
H14 H 0.7021 1.5178 0.1477 0.083 Uiso 1 1 calc R
C20 C 0.6329(4) 1.3619(4) 0.1386(3) 0.0689(12) Uani 1 1 d .
H15 H 0.5731 1.3797 0.1709 0.083 Uiso 1 1 calc R
C21 C 0.6439(3) 1.2546(3) 0.1048(3) 0.0581(10) Uani 1 1 d .
H16 H 0.5905 1.1979 0.1128 0.070 Uiso 1 1 calc R
C22 C 0.9106(3) 0.8416(3) 0.1000(2) 0.0499(9) Uani 1 1 d .
C23 C 1.0199(3) 0.8704(4) 0.1199(3) 0.0637(11) Uani 1 1 d .
H17 H 1.0476 0.9388 0.0973 0.076 Uiso 1 1 calc R
C24 C 1.0892(4) 0.7974(6) 0.1735(3) 0.0863(17) Uani 1 1 d .
H18 H 1.1650 0.8163 0.1873 0.104 Uiso 1 1 calc R
C25 C 1.0501(6) 0.6981(5) 0.2071(3) 0.0929(19) Uani 1 1 d .
H19 H 1.0988 0.6486 0.2429 0.111 Uiso 1 1 calc R
C26 C 0.9401(5) 0.6713(4) 0.1885(3) 0.0809(15) Uani 1 1 d .
H20 H 0.9122 0.6035 0.2119 0.097 Uiso 1 1 calc R
C27 C 0.8708(4) 0.7432(3) 0.1358(2) 0.0589(11) Uani 1 1 d .
H21 H 0.7946 0.7252 0.1238 0.071 Uiso 1 1 calc R
B1 B 0.8307(4) 1.0409(4) 0.0847(3) 0.0498(11) Uani 1 1 d .
F1 F 0.8035(2) 1.0356(2) 0.17225(14) 0.0795(8) Uani 1 1 d .
F2 F 0.9334(2) 1.0937(2) 0.08967(19) 0.0825(9) Uani 1 1 d .
N1 N 0.7444(2) 1.1123(2) 0.02681(19) 0.0455(7) Uani 1 1 d .
N2 N 0.8368(2) 0.9192(2) 0.04842(19) 0.0462(7) Uani 1 1 d .

loop_
_atom_site_aniso_label
_atom_site_aniso_U_11
_atom_site_aniso_U_22
_atom_site_aniso_U_33
_atom_site_aniso_U_23
_atom_site_aniso_U_13
_atom_site_aniso_U_12
C1 0.061(2) 0.042(2) 0.055(2) -0.0046(18) -0.0097(19) -0.0019(18)
C2 0.052(2) 0.0352(19) 0.0450(18) -0.0006(16) 0.0029(17) -0.0035(16)
C3 0.052(2) 0.041(2) 0.0420(18) -0.0032(16) -0.0012(17) 0.0046(17)
C4 0.063(2) 0.040(2) 0.056(2) 0.0013(18) -0.001(2) -0.0017(18)
C5 0.082(3) 0.050(2) 0.062(2) 0.007(2) -0.001(2) 0.008(2)
C6 0.074(3) 0.072(3) 0.055(2) 0.005(2) -0.009(2) 0.023(2)
C7 0.060(3) 0.066(3) 0.063(3) -0.003(2) -0.006(2) 0.004(2)
C8 0.062(2) 0.047(2) 0.055(2) 0.0044(19) -0.004(2) -0.0034(19)
C9 0.053(2) 0.0327(18) 0.0443(18) -0.0045(16) -0.0003(17) -0.0050(16)
C10 0.053(2) 0.041(2) 0.0444(19) -0.0011(16) -0.0070(17) 0.0011(17)
C11 0.070(3) 0.047(2) 0.068(3) -0.008(2) 0.005(2) -0.004(2)
C12 0.079(3) 0.056(3) 0.082(3) -0.013(2) 0.015(3) 0.008(2)
C13 0.089(3) 0.038(2) 0.081(3) -0.012(2) 0.009(3) 0.002(2)
C14 0.069(3) 0.041(2) 0.096(3) -0.004(2) 0.003(3) -0.010(2)
C15 0.058(2) 0.043(2) 0.072(3) -0.005(2) 0.001(2) -0.0003(18)
C16 0.052(2) 0.0365(19) 0.0411(17) -0.0008(16) -0.0082(17) 0.0002(16)
C17 0.061(2) 0.042(2) 0.060(2) -0.0048(19) 0.003(2) -0.0075(18)
C18 0.089(3) 0.036(2) 0.064(2) -0.0015(19) 0.004(2) -0.012(2)
C19 0.105(4) 0.037(2) 0.064(3) -0.008(2) 0.005(3) 0.009(2)
C20 0.087(3) 0.052(3) 0.069(3) -0.009(2) 0.015(2) 0.006(2)
C21 0.062(3) 0.053(2) 0.060(2) -0.001(2) 0.008(2) 0.0004(19)
C22 0.053(2) 0.050(2) 0.0442(19) -0.0091(18) -0.0024(18) 0.0070(18)
C23 0.057(3) 0.078(3) 0.054(2) -0.009(2) 0.000(2) 0.010(2)
C24 0.061(3) 0.129(5) 0.065(3) -0.023(3) -0.009(2) 0.035(3)
C25 0.123(5) 0.099(4) 0.051(3) -0.008(3) -0.010(3) 0.062(4)
C26 0.122(5) 0.060(3) 0.057(3) 0.001(2) -0.003(3) 0.031(3)
C27 0.077(3) 0.045(2) 0.052(2) 0.0019(19) -0.002(2) 0.011(2)
B1 0.060(3) 0.040(2) 0.047(2) 0.001(2) -0.001(2) -0.015(2)
F1 0.127(2) 0.0541(15) 0.0545(13) -0.0009(11) -0.0005(14) 0.0028(14)
F2 0.0705(16) 0.0553(15) 0.114(2) 0.0059(14) -0.0187(15) -0.0130(12)
N1 0.0551(18) 0.0330(15) 0.0472(16) -0.0025(13) 0.0010(15) -0.0044(13)
N2 0.0492(17) 0.0401(17) 0.0464(16) 0.0023(13) -0.0053(14) -0.0014(13)

loop_
_atom_type_symbol
_atom_type_description
_atom_type_scat_dispersion_real
_atom_type_scat_dispersion_imag
_atom_type_scat_source
C C 0.0033 0.0016 'International Tables Vol C Tables 4.2.6.8 and 6.1.1.4'
H H 0.0000 0.0000 'International Tables Vol C Tables 4.2.6.8 and 6.1.1.4'
B B 0.0013 0.0007 'International Tables Vol C Tables 4.2.6.8 and 6.1.1.4'
F F 0.0171 0.0103 'International Tables Vol C Tables 4.2.6.8 and 6.1.1.4'
N N 0.0061 0.0033 'International Tables Vol C Tables 4.2.6.8 and 6.1.1.4'

loop_
_geom_angle_atom_site_label_1
_geom_angle_atom_site_label_2
_geom_angle_atom_site_label_3
_geom_angle
C9 C1 C2 123.5(3)
C9 C1 H1 118.2
C2 C1 H1 118.2
N1 C2 C1 119.2(3)
N1 C2 C3 123.0(3)
C1 C2 C3 117.8(3)
C4 C3 C8 117.7(3)
C4 C3 C2 123.5(3)
C8 C3 C2 118.6(3)
C5 C4 C3 121.1(4)
C5 C4 H2 119.4
C3 C4 H2 119.4
C4 C5 C6 120.5(4)
C4 C5 H3 119.8
C6 C5 H3 119.8
C5 C6 C7 119.5(4)
C5 C6 H4 120.2
C7 C6 H4 120.2
C8 C7 C6 119.9(4)
C8 C7 H5 120.1
C6 C7 H5 120.1
C7 C8 C3 121.2(4)
C7 C8 H6 119.4
C3 C8 H6 119.4
N2 C9 C1 120.7(3)
N2 C9 C10 121.7(3)
C1 C9 C10 117.6(3)
C11 C10 C15 119.6(4)
C11 C10 C9 120.8(3)
C15 C10 C9 119.4(3)
C10 C11 C12 120.8(4)
C10 C11 H7 119.6
C12 C11 H7 119.6
C11 C12 C13 119.1(4)
C11 C12 H8 120.4
C13 C12 H8 120.4
C14 C13 C12 120.2(4)
C14 C13 H9 119.9
C12 C13 H9 119.9
C13 C14 C15 120.7(4)
C13 C14 H10 119.6
C15 C14 H10 119.6
C14 C15 C10 119.5(4)
C14 C15 H11 120.2
C10 C15 H11 120.2
C21 C16 C17 120.4(3)
C21 C16 N1 120.5(3)
C17 C16 N1 119.0(3)
C16 C17 C18 118.5(4)
C16 C17 H12 120.8
C18 C17 H12 120.8
C19 C18 C17 120.5(4)
C19 C18 H13 119.7
C17 C18 H13 119.7
C20 C19 C18 120.8(4)
C20 C19 H14 119.6
C18 C19 H14 119.6
C19 C20 C21 118.8(4)
C19 C20 H15 120.6
C21 C20 H15 120.6
C16 C21 C20 120.9(4)
C16 C21 H16 119.6
C20 C21 H16 119.6
C23 C22 C27 119.9(4)
C23 C22 N2 119.3(4)
C27 C22 N2 120.6(4)
C22 C23 C24 118.7(5)
C22 C23 H17 120.6
C24 C23 H17 120.6
C25 C24 C23 121.3(5)
C25 C24 H18 119.4
C23 C24 H18 119.4
C26 C25 C24 119.5(5)
C26 C25 H19 120.2
C24 C25 H19 120.2
C27 C26 C25 119.6(5)
C27 C26 H20 120.2
C25 C26 H20 120.2
C26 C27 C22 120.9(5)
C26 C27 H21 119.5
C22 C27 H21 119.5
F2 B1 F1 106.8(3)
F2 B1 N1 109.8(3)
F1 B1 N1 109.4(3)
F2 B1 N2 110.4(3)
F1 B1 N2 108.7(3)
N1 B1 N2 111.5(3)
C2 N1 C16 121.5(3)
C2 N1 B1 123.5(3)
C16 N1 B1 114.6(3)
C9 N2 C22 121.2(3)
C9 N2 B1 121.4(3)
C22 N2 B1 116.9(3)

loop_
_geom_bond_atom_site_label_1
_geom_bond_atom_site_label_2
_geom_bond_distance
C1 C9 1.392(5)
C1 C2 1.392(5)
C1 H1 0.9500
C2 N1 1.335(4)
C2 C3 1.474(5)
C3 C4 1.387(5)
C3 C8 1.391(5)
C4 C5 1.365(5)
C4 H2 0.9500
C5 C6 1.376(6)
C5 H3 0.9500
C6 C7 1.379(6)
C6 H4 0.9500
C7 C8 1.372(5)
C7 H5 0.9500
C8 H6 0.9500
C9 N2 1.347(4)
C9 C10 1.490(5)
C10 C11 1.364(5)
C10 C15 1.383(5)
C11 C12 1.379(6)
C11 H7 0.9500
C12 C13 1.378(6)
C12 H8 0.9500
C13 C14 1.359(6)
C13 H9 0.9500
C14 C15 1.373(5)
C14 H10 0.9500
C15 H11 0.9500
C16 C21 1.368(5)
C16 C17 1.373(5)
C16 N1 1.458(4)
C17 C18 1.379(5)
C17 H12 0.9500
C18 C19 1.367(6)
C18 H13 0.9500
C19 C20 1.364(6)
C19 H14 0.9500
C20 C21 1.370(5)
C20 H15 0.9500
C21 H16 0.9500
C22 C23 1.375(5)
C22 C27 1.386(5)
C22 N2 1.438(5)
C23 C24 1.388(6)
C23 H17 0.9500
C24 C25 1.378(8)
C24 H18 0.9500
C25 C26 1.375(8)
C25 H19 0.9500
C26 C27 1.373(6)
C26 H20 0.9500
C27 H21 0.9500
B1 F2 1.393(5)
B1 F1 1.399(5)
B1 N1 1.530(5)
B1 N2 1.533(5)

loop_
_geom_torsion_atom_site_label_1
_geom_torsion_atom_site_label_2
_geom_torsion_atom_site_label_3
_geom_torsion_atom_site_label_4
_geom_torsion
C9 C1 C2 N1 1.1(6)
C9 C1 C2 C3 179.4(3)
N1 C2 C3 C4 48.6(5)
C1 C2 C3 C4 -129.7(4)
N1 C2 C3 C8 -136.2(4)
C1 C2 C3 C8 45.6(5)
C8 C3 C4 C5 -1.2(5)
C2 C3 C4 C5 174.1(4)
C3 C4 C5 C6 1.5(6)
C4 C5 C6 C7 -1.1(6)
C5 C6 C7 C8 0.5(6)
C6 C7 C8 C3 -0.2(6)
C4 C3 C8 C7 0.6(6)
C2 C3 C8 C7 -174.9(3)
C2 C1 C9 N2 -0.3(6)
C2 C1 C9 C10 -178.5(3)
N2 C9 C10 C11 -64.8(5)
C1 C9 C10 C11 113.4(4)
N2 C9 C10 C15 120.5(4)
C1 C9 C10 C15 -61.3(5)
C15 C10 C11 C12 -0.3(6)
C9 C10 C11 C12 -175.0(4)
C10 C11 C12 C13 -0.6(7)
C11 C12 C13 C14 0.1(7)
C12 C13 C14 C15 1.3(7)
C13 C14 C15 C10 -2.2(7)
C11 C10 C15 C14 1.7(6)
C9 C10 C15 C14 176.4(4)
C21 C16 C17 C18 -1.1(6)
N1 C16 C17 C18 -178.7(3)
C16 C17 C18 C19 1.4(6)
C17 C18 C19 C20 -0.5(7)
C18 C19 C20 C21 -0.8(7)
C17 C16 C21 C20 -0.1(6)
N1 C16 C21 C20 177.5(4)
C19 C20 C21 C16 1.1(7)
C27 C22 C23 C24 2.1(6)
N2 C22 C23 C24 176.8(3)
C22 C23 C24 C25 -0.4(6)
C23 C24 C25 C26 -1.0(7)
C24 C25 C26 C27 0.7(7)
C25 C26 C27 C22 1.0(6)
C23 C22 C27 C26 -2.4(6)
N2 C22 C27 C26 -177.0(3)
C1 C2 N1 C16 -175.7(3)
C3 C2 N1 C16 6.1(5)
C1 C2 N1 B1 -4.0(5)
C3 C2 N1 B1 177.8(3)
C21 C16 N1 C2 71.2(4)
C17 C16 N1 C2 -111.2(4)
C21 C16 N1 B1 -101.2(4)
C17 C16 N1 B1 76.4(4)
F2 B1 N1 C2 128.1(4)
F1 B1 N1 C2 -115.0(4)
N2 B1 N1 C2 5.4(5)
F2 B1 N1 C16 -59.7(4)
F1 B1 N1 C16 57.3(4)
N2 B1 N1 C16 177.6(3)
C1 C9 N2 C22 174.1(3)
C10 C9 N2 C22 -7.8(5)
C1 C9 N2 B1 2.2(5)
C10 C9 N2 B1 -179.7(3)
C23 C22 N2 C9 132.0(4)
C27 C22 N2 C9 -53.4(5)
C23 C22 N2 B1 -55.8(4)
C27 C22 N2 B1 118.9(4)
F2 B1 N2 C9 -126.8(4)
F1 B1 N2 C9 116.4(4)
N1 B1 N2 C9 -4.4(5)
F2 B1 N2 C22 61.0(4)
F1 B1 N2 C22 -55.8(4)
N1 B1 N2 C22 -176.6(3)
